data_7218731
loop_
_publ_author_name
'Chen, Wen-Bin'
'Li, Zhi-Xin'
'Ouyang, Zhi-Jian'
'Lin, Wen-Ning'
'Yang, Liu'
'Dong, Wen'

_publ_section_title
;
 Syntheses, Supramolecular Structures, Magnetic and Photochromic
 Properties of Six Lanthanide Complexes Based on 5-Azotetrazolyl Salicylic
 Acid Ligand
;
_journal_name_full 'RSC Adv.'
_journal_paper_doi 10.1039/C4RA09951F
_journal_year 2014
_chemical_formula_sum 'C8 H23 Dy N6 O13'
_chemical_formula_weight 573.82
_chemical_name_systematic
; 
 ? 
;
_space_group_IT_number 14
_symmetry_cell_setting monoclinic
_symmetry_space_group_name_Hall '-P 2ybc'
_symmetry_space_group_name_H-M 'P 1 21/c 1'
_atom_sites_solution_hydrogens geom
_atom_sites_solution_primary direct
_atom_sites_solution_secondary difmap
_audit_creation_method SHELXL-97
_cell_angle_alpha 90.00
_cell_angle_beta 112.490(6)
_cell_angle_gamma 90.00
_cell_formula_units_Z 4
_cell_length_a 10.8529(13)
_cell_length_b 6.9013(9)
_cell_length_c 27.181(3)
_cell_measurement_reflns_used 4573
_cell_measurement_temperature 293(2)
_cell_measurement_theta_max 26.78
_cell_measurement_theta_min 3.06
_cell_volume 1881.0(4)
_computing_cell_refinement 'Bruker SMART'
_computing_data_collection 'Bruker SMART'
_computing_data_reduction 'Bruker SMART'
_computing_molecular_graphics 'Bruker SHELXTL'
_computing_publication_material 'Bruker SHELXTL'
_computing_structure_refinement 'SHELXL-97 (Sheldrick, 1997)'
_computing_structure_solution 'SHELXS-97 (Sheldrick, 1990)'
_diffrn_ambient_temperature 293(2)
_diffrn_detector_area_resol_mean none
_diffrn_measured_fraction_theta_full 0.992
_diffrn_measured_fraction_theta_max 0.992
_diffrn_measurement_device_type 'CCD area detector'
_diffrn_measurement_method 'phi and omega scans'
_diffrn_radiation_monochromator graphite
_diffrn_radiation_source 'fine-focus sealed tube'
_diffrn_radiation_type MoK\a
_diffrn_radiation_wavelength 0.71073
_diffrn_reflns_av_R_equivalents 0.0418
_diffrn_reflns_av_sigmaI/netI 0.0409
_diffrn_reflns_limit_h_max 13
_diffrn_reflns_limit_h_min -14
_diffrn_reflns_limit_k_max 8
_diffrn_reflns_limit_k_min -8
_diffrn_reflns_limit_l_max 35
_diffrn_reflns_limit_l_min -33
_diffrn_reflns_number 16013
_diffrn_reflns_theta_full 27.57
_diffrn_reflns_theta_max 27.57
_diffrn_reflns_theta_min 1.62
_diffrn_standards_decay_% none
_diffrn_standards_interval_count none
_diffrn_standards_interval_time none
_diffrn_standards_number none
_exptl_absorpt_coefficient_mu 4.050
_exptl_absorpt_correction_T_max 0.567
_exptl_absorpt_correction_T_min 0.421
_exptl_absorpt_correction_type empirical
_exptl_absorpt_process_details SADABS
_exptl_crystal_colour yellow
_exptl_crystal_density_diffrn 2.026
_exptl_crystal_density_meas ?
_exptl_crystal_density_method 'not measured'
_exptl_crystal_description block
_exptl_crystal_F_000 1132
_exptl_crystal_size_max 0.26
_exptl_crystal_size_mid 0.18
_exptl_crystal_size_min 0.14
_refine_diff_density_max 0.993
_refine_diff_density_min -0.816
_refine_diff_density_rms 0.264
_refine_ls_extinction_coef 0.0025(3)
_refine_ls_extinction_expression Fc^*^=kFc[1+0.001xFc^2^\l^3^/sin(2\q)]^-1/4^
_refine_ls_extinction_method SHELXL
_refine_ls_goodness_of_fit_ref 1.005
_refine_ls_hydrogen_treatment mixed
_refine_ls_matrix_type full
_refine_ls_number_parameters 269
_refine_ls_number_reflns 4338
_refine_ls_number_restraints 1
_refine_ls_restrained_S_all 1.005
_refine_ls_R_factor_all 0.0429
_refine_ls_R_factor_gt 0.0318
_refine_ls_shift/su_max 0.001
_refine_ls_shift/su_mean 0.000
_refine_ls_structure_factor_coef Fsqd
_refine_ls_weighting_details 'calc w=1/[\s^2^(Fo^2^)+(0.0592P)^2^+0.7516P] where P=(Fo^2^+2Fc^2^)/3'
_refine_ls_weighting_scheme calc
_refine_ls_wR_factor_gt 0.0798
_refine_ls_wR_factor_ref 0.0944
_reflns_number_gt 3590
_reflns_number_total 4338
_reflns_threshold_expression >2sigma(I)
_cod_data_source_file c4ra09951f2.cif
_cod_data_source_block 7
_cod_depositor_comments
;
The following automatic conversions were performed:

'_exptl_crystal_density_meas' value 'not measured' was changed to '?'
- the value is perceived as not measured.

Automatic conversion script
Id: cif_fix_values 3008 2015-01-20 13:52:24Z robertas 
;
_cod_original_sg_symbol_H-M P21/c
_cod_database_code 7218731

loop_
_symmetry_equiv_pos_as_xyz
'x, y, z'
'-x, y+1/2, -z+1/2'
'-x, -y, -z'
'x, -y-1/2, z-1/2'

loop_
_atom_site_label
_atom_site_type_symbol
_atom_site_fract_x
_atom_site_fract_y
_atom_site_fract_z
_atom_site_U_iso_or_equiv
_atom_site_adp_type
_atom_site_occupancy
_atom_site_symmetry_multiplicity
_atom_site_calc_flag
_atom_site_refinement_flags
_atom_site_disorder_assembly
_atom_site_disorder_group
Dy1 Dy -0.13744(2) 0.36124(3) 0.798652(8) 0.01899(10) Uani 1 1 d . . .
O1 O 0.0672(3) 0.5293(5) 0.82659(13) 0.0301(8) Uani 1 1 d . . .
O2 O 0.0746(3) 0.7346(6) 0.76570(14) 0.0373(9) Uani 1 1 d . . .
O3 O 0.3312(3) 0.8080(5) 0.77649(13) 0.0253(7) Uani 1 1 d . . .
O4 O 0.0464(4) 0.1316(5) 0.84329(16) 0.0356(9) Uani 1 1 d . . .
H4A H 0.0618 0.0536 0.8170 0.053 Uiso 1 1 d R . .
H4B H 0.1259 0.2028 0.8633 0.053 Uiso 1 1 d R . .
O5 O -0.0624(4) 0.4187(6) 0.89347(14) 0.0385(9) Uani 1 1 d . . .
H5A H 0.0300 0.4552 0.9071 0.058 Uiso 1 1 d R . .
H5B H -0.0303 0.3190 0.9075 0.058 Uiso 1 1 d R . .
O6 O -0.2354(4) 0.0849(6) 0.82022(16) 0.0385(9) Uani 1 1 d . . .
H6B H -0.2172 -0.0275 0.8033 0.058 Uiso 1 1 d R . .
H6A H -0.3299 0.1039 0.8084 0.058 Uiso 1 1 d R . .
O7 O -0.3072(3) 0.5151(5) 0.82105(13) 0.0291(8) Uani 1 1 d . . .
H7A H -0.3580 0.6047 0.8029 0.044 Uiso 1 1 d R . .
H7B H -0.3427 0.4470 0.8352 0.044 Uiso 1 1 d R . .
O8 O -0.1740(3) 0.6643(5) 0.75736(15) 0.0299(8) Uani 1 1 d . . .
H8A H -0.0966 0.7096 0.7605 0.045 Uiso 1 1 d R . .
H8B H -0.2216 0.6479 0.7243 0.045 Uiso 1 1 d R . .
O9 O 0.1747(4) 0.2900(8) 0.97132(19) 0.0536(12) Uani 1 1 d . . .
H9A H 0.1793 0.3327 1.0056 0.080 Uiso 1 1 d R . .
H9B H 0.2491 0.3411 0.9646 0.080 Uiso 1 1 d R . .
O10 O 0.5622(3) 0.8280(5) 0.76195(15) 0.0320(8) Uani 1 1 d . . .
H10A H 0.4965 0.8348 0.7677 0.048 Uiso 1 1 d R . .
H10B H 0.5510 0.8109 0.7321 0.048 Uiso 1 1 d R . .
O11 O 0.8003(5) 0.4033(9) 0.9567(2) 0.0706(16) Uani 1 1 d . . .
H11A H 0.7851 0.4245 0.9198 0.106 Uiso 1 1 d R . .
H11B H 0.7317 0.3379 0.9644 0.106 Uiso 1 1 d R . .
O12 O 0.9406(8) 0.8507(7) 0.8972(3) 0.107(3) Uani 1 1 d . . .
H12A H 0.9619 0.9556 0.8786 0.161 Uiso 1 1 d R . .
H12B H 0.9395 0.7251 0.8818 0.161 Uiso 1 1 d R . .
O13 O 0.0841(16) 0.953(2) 0.0019(7) 0.110(5) Uani 0.50 1 d PG A 1
H13A H 0.1633 1.0220 0.0046 0.165 Uiso 0.50 1 d PR A 1
H13B H 0.0828 0.8290 -0.0143 0.165 Uiso 0.50 1 d PR A 1
O14 O 0.165(3) 0.906(3) -0.0136(10) 0.161(9) Uani 0.50 1 d PG B 2
H14A H 0.1718 1.0251 0.0008 0.242 Uiso 0.50 1 d PR B 2
H14B H 0.1547 0.9318 -0.0440 0.242 Uiso 0.50 1 d PR B 2
N1 N 0.4375(4) 0.7302(6) 0.99129(16) 0.0257(9) Uani 1 1 d . . .
N2 N 0.5542(4) 0.7570(6) 1.02551(15) 0.0238(9) Uani 1 1 d . . .
N3 N 0.6744(4) 0.7700(6) 1.11881(16) 0.0269(9) Uani 1 1 d . . .
N4 N 0.6437(4) 0.7367(6) 1.16165(16) 0.0291(9) Uani 1 1 d . . .
N5 N 0.5185(5) 0.6856(6) 1.14645(17) 0.0295(10) Uani 1 1 d . . .
N6 N 0.4619(4) 0.6834(6) 1.09329(17) 0.0276(9) Uani 1 1 d . . .
C1 C 0.2624(4) 0.7136(7) 0.84688(18) 0.0203(9) Uani 1 1 d . . .
C2 C 0.3570(4) 0.7873(7) 0.82724(18) 0.0193(9) Uani 1 1 d U . .
C3 C 0.4854(5) 0.8365(6) 0.86546(19) 0.0206(9) Uani 1 1 d U . .
H1 H 0.5503 0.8814 0.8537 0.025 Uiso 1 1 calc R . .
C4 C 0.5156(5) 0.8194(7) 0.91882(19) 0.0217(10) Uani 1 1 d . . .
H2 H 0.5997 0.8552 0.9429 0.026 Uiso 1 1 calc R . .
C5 C 0.4210(5) 0.7486(7) 0.93763(18) 0.0224(10) Uani 1 1 d . . .
C6 C 0.2965(5) 0.6961(7) 0.90126(19) 0.0220(9) Uani 1 1 d . . .
H3 H 0.2339 0.6477 0.9137 0.026 Uiso 1 1 calc R . .
C7 C 0.1282(5) 0.6532(6) 0.81088(19) 0.0223(10) Uani 1 1 d . . .
C8 C 0.5599(5) 0.7366(6) 1.07772(18) 0.0214(9) Uani 1 1 d . . .

loop_
_atom_site_aniso_label
_atom_site_aniso_U_11
_atom_site_aniso_U_22
_atom_site_aniso_U_33
_atom_site_aniso_U_23
_atom_site_aniso_U_13
_atom_site_aniso_U_12
Dy1 0.01561(14) 0.02570(15) 0.01467(14) -0.00022(8) 0.00470(10) -0.00041(8)
O1 0.0209(18) 0.038(2) 0.0259(19) 0.0049(15) 0.0027(15) -0.0075(15)
O2 0.0189(18) 0.066(3) 0.0196(19) 0.0177(18) -0.0006(15) -0.0093(18)
O3 0.0176(17) 0.0400(19) 0.0174(17) 0.0016(15) 0.0057(14) -0.0001(15)
O4 0.026(2) 0.038(2) 0.040(2) 0.0003(16) 0.0088(18) 0.0019(15)
O5 0.023(2) 0.066(3) 0.0216(19) 0.0014(18) 0.0042(16) 0.0041(19)
O6 0.034(2) 0.0355(19) 0.040(2) 0.0037(18) 0.0074(19) -0.0071(18)
O7 0.0259(19) 0.0357(19) 0.0275(19) 0.0040(15) 0.0123(16) 0.0055(15)
O8 0.0187(18) 0.040(2) 0.027(2) 0.0125(15) 0.0049(16) -0.0012(15)
O9 0.028(2) 0.088(3) 0.043(3) 0.004(2) 0.012(2) 0.006(2)
O10 0.0166(18) 0.054(2) 0.026(2) 0.0042(16) 0.0095(16) 0.0061(16)
O11 0.038(3) 0.130(5) 0.052(3) -0.021(3) 0.027(2) -0.018(3)
O12 0.151(7) 0.049(3) 0.079(5) 0.020(3) -0.004(5) 0.000(3)
O13 0.119(13) 0.081(10) 0.145(15) 0.023(10) 0.068(12) -0.004(9)
O14 0.22(3) 0.108(13) 0.19(2) 0.003(13) 0.12(2) -0.003(15)
N1 0.027(2) 0.033(2) 0.017(2) -0.0001(17) 0.0082(18) -0.0010(18)
N2 0.024(2) 0.029(2) 0.015(2) 0.0010(16) 0.0039(17) -0.0013(17)
N3 0.024(2) 0.030(2) 0.022(2) -0.0032(17) 0.0039(18) 0.0013(18)
N4 0.033(2) 0.034(2) 0.017(2) -0.0009(17) 0.0055(19) 0.0025(19)
N5 0.033(3) 0.038(2) 0.017(2) 0.0003(17) 0.0086(19) 0.000(2)
N6 0.029(2) 0.034(2) 0.018(2) 0.0000(17) 0.0066(18) -0.0022(19)
C1 0.016(2) 0.023(2) 0.021(2) -0.0003(18) 0.0070(19) 0.0009(18)
C2 0.0163(19) 0.022(2) 0.019(2) 0.0011(17) 0.0054(16) 0.0062(17)
C3 0.0151(19) 0.028(2) 0.020(2) 0.0040(18) 0.0087(16) 0.0020(17)
C4 0.015(2) 0.027(2) 0.018(2) -0.0031(18) 0.0011(19) -0.0015(18)
C5 0.025(3) 0.027(2) 0.014(2) 0.0002(18) 0.006(2) -0.0004(19)
C6 0.017(2) 0.027(2) 0.020(2) 0.0029(19) 0.005(2) -0.0012(19)
C7 0.020(2) 0.029(2) 0.018(2) 0.0006(18) 0.006(2) -0.0014(19)
C8 0.022(2) 0.021(2) 0.017(2) -0.0011(18) 0.0032(19) 0.0008(19)

loop_
_atom_type_symbol
_atom_type_description
_atom_type_scat_dispersion_real
_atom_type_scat_dispersion_imag
_atom_type_scat_source
C C 0.0033 0.0016 'International Tables Vol C Tables 4.2.6.8 and 6.1.1.4'
H H 0.0000 0.0000 'International Tables Vol C Tables 4.2.6.8 and 6.1.1.4'
Dy Dy -0.1892 4.4098 'International Tables Vol C Tables 4.2.6.8 and 6.1.1.4'
N N 0.0061 0.0033 'International Tables Vol C Tables 4.2.6.8 and 6.1.1.4'
O O 0.0106 0.0060 'International Tables Vol C Tables 4.2.6.8 and 6.1.1.4'

loop_
_geom_angle_atom_site_label_1
_geom_angle_atom_site_label_2
_geom_angle_atom_site_label_3
_geom_angle
_geom_angle_site_symmetry_1
_geom_angle_site_symmetry_3
O2 Dy1 O3 72.65(12) 2_546 2_546
O2 Dy1 O8 91.15(14) 2_546 .
O3 Dy1 O8 77.87(13) 2_546 .
O2 Dy1 O1 85.10(13) 2_546 .
O3 Dy1 O1 141.41(12) 2_546 .
O8 Dy1 O1 71.34(12) . .
O2 Dy1 O6 100.12(15) 2_546 .
O3 Dy1 O6 75.51(13) 2_546 .
O8 Dy1 O6 146.34(13) . .
O1 Dy1 O6 140.73(12) . .
O2 Dy1 O7 148.06(12) 2_546 .
O3 Dy1 O7 76.67(12) 2_546 .
O8 Dy1 O7 73.73(12) . .
O1 Dy1 O7 114.87(13) . .
O6 Dy1 O7 80.35(13) . .
O2 Dy1 O5 143.33(13) 2_546 .
O3 Dy1 O5 141.40(12) 2_546 .
O8 Dy1 O5 106.93(14) . .
O1 Dy1 O5 71.62(13) . .
O6 Dy1 O5 82.42(14) . .
O7 Dy1 O5 68.61(12) . .
O2 Dy1 O4 73.07(14) 2_546 .
O3 Dy1 O4 128.06(13) 2_546 .
O8 Dy1 O4 140.07(13) . .
O1 Dy1 O4 70.95(12) . .
O6 Dy1 O4 73.51(13) . .
O7 Dy1 O4 135.52(12) . .
O5 Dy1 O4 72.71(14) . .
C7 O1 Dy1 141.4(3) . .
C7 O2 Dy1 138.6(3) . 2_556
C2 O3 Dy1 134.4(3) . 2_556
Dy1 O4 H4A 109.4 . .
Dy1 O4 H4B 109.3 . .
H4A O4 H4B 109.5 . .
Dy1 O5 H5A 109.3 . .
Dy1 O5 H5B 105.9 . .
H5A O5 H5B 80.9 . .
Dy1 O6 H6B 109.9 . .
Dy1 O6 H6A 109.3 . .
H6B O6 H6A 109.8 . .
Dy1 O7 H7A 124.4 . .
Dy1 O7 H7B 115.1 . .
H7A O7 H7B 112.6 . .
Dy1 O8 H8A 107.2 . .
Dy1 O8 H8B 108.1 . .
H8A O8 H8B 108.9 . .
H9A O9 H9B 109.7 . .
H10A O10 H10B 114.9 . .
H11A O11 H11B 117.4 . .
H12A O12 H12B 114.7 . .
H13A O13 H13B 109.5 . .
H13A O13 H14A 6.0 . .
H13B O13 H14A 104.9 . .
H13A O14 H13B 104.9 . .
H13A O14 H14A 9.8 . .
H13B O14 H14A 113.9 . .
H13A O14 H14B 109.3 . .
H13B O14 H14B 108.2 . .
H14A O14 H14B 101.8 . .
N2 N1 C5 116.3(4) . .
N1 N2 C8 111.9(4) . .
C8 N3 N4 103.5(4) . .
N5 N4 N3 110.1(4) . .
N4 N5 N6 109.7(4) . .
N5 N6 C8 104.3(4) . .
C6 C1 C2 119.7(4) . .
C6 C1 C7 118.6(4) . .
C2 C1 C7 121.7(4) . .
O3 C2 C1 122.8(4) . .
O3 C2 C3 119.9(4) . .
C1 C2 C3 117.2(4) . .
C4 C3 C2 121.7(4) . .
C4 C3 H1 119.2 . .
C2 C3 H1 119.2 . .
C3 C4 C5 120.5(4) . .
C3 C4 H2 119.8 . .
C5 C4 H2 119.8 . .
C6 C5 C4 118.9(4) . .
C6 C5 N1 114.8(4) . .
C4 C5 N1 126.2(4) . .
C5 C6 C1 122.0(4) . .
C5 C6 H3 119.0 . .
C1 C6 H3 119.0 . .
O1 C7 O2 121.7(5) . .
O1 C7 C1 119.0(4) . .
O2 C7 C1 119.2(4) . .
N3 C8 N6 112.4(4) . .
N3 C8 N2 119.6(4) . .
N6 C8 N2 128.0(4) . .

loop_
_geom_bond_atom_site_label_1
_geom_bond_atom_site_label_2
_geom_bond_distance
_geom_bond_site_symmetry_2
Dy1 O2 2.280(3) 2_546
Dy1 O3 2.333(3) 2_546
Dy1 O8 2.334(3) .
Dy1 O1 2.358(3) .
Dy1 O6 2.364(4) .
Dy1 O7 2.398(3) .
Dy1 O5 2.420(4) .
Dy1 O4 2.473(4) .
O1 C7 1.252(5) .
O2 C7 1.271(6) .
O2 Dy1 2.280(3) 2_556
O3 C2 1.306(6) .
O3 Dy1 2.333(3) 2_556
O4 H4A 0.9600 .
O4 H4B 0.9602 .
O5 H5A 0.9600 .
O5 H5B 0.7990 .
O6 H6B 0.9595 .
O6 H6A 0.9602 .
O7 H7A 0.8505 .
O7 H7B 0.7945 .
O8 H8A 0.8688 .
O8 H8B 0.8562 .
O9 H9A 0.9607 .
O9 H9B 0.9604 .
O10 H10A 0.7871 .
O10 H10B 0.7827 .
O11 H11A 0.9615 .
O11 H11B 0.9597 .
O12 H12A 0.9598 .
O12 H12B 0.9599 .
O13 H13A 0.9596 .
O13 H13B 0.9600 .
O13 H14A 1.0830 .
O14 H13A 0.9420 .
O14 H13B 1.0335 .
O14 H14A 0.8983 .
O14 H14B 0.8090 .
N1 N2 1.266(5) .
N1 C5 1.406(6) .
N2 C8 1.404(6) .
N3 C8 1.336(6) .
N3 N4 1.348(6) .
N4 N5 1.308(6) .
N5 N6 1.337(6) .
N6 C8 1.337(6) .
C1 C6 1.385(6) .
C1 C2 1.420(6) .
C1 C7 1.471(7) .
C2 C3 1.425(7) .
C3 C4 1.364(7) .
C3 H1 0.9300 .
C4 C5 1.398(6) .
C4 H2 0.9300 .
C5 C6 1.383(7) .
C6 H3 0.9300 .

loop_
_geom_torsion_atom_site_label_1
_geom_torsion_atom_site_label_2
_geom_torsion_atom_site_label_3
_geom_torsion_atom_site_label_4
_geom_torsion
_geom_torsion_site_symmetry_1
O2 Dy1 O1 C7 62.7(5) 2_546
O3 Dy1 O1 C7 8.6(6) 2_546
O8 Dy1 O1 C7 -30.2(5) .
O6 Dy1 O1 C7 162.7(5) .
O7 Dy1 O1 C7 -91.4(5) .
O5 Dy1 O1 C7 -146.1(5) .
O4 Dy1 O1 C7 136.4(5) .
C5 N1 N2 C8 179.6(4) .
C8 N3 N4 N5 0.3(5) .
N3 N4 N5 N6 -0.1(6) .
N4 N5 N6 C8 -0.2(5) .
Dy1 O3 C2 C1 27.5(7) 2_556
Dy1 O3 C2 C3 -153.6(3) 2_556
C6 C1 C2 O3 -179.8(4) .
C7 C1 C2 O3 0.7(7) .
C6 C1 C2 C3 1.2(7) .
C7 C1 C2 C3 -178.3(4) .
O3 C2 C3 C4 179.1(4) .
C1 C2 C3 C4 -1.9(7) .
C2 C3 C4 C5 1.3(7) .
C3 C4 C5 C6 0.0(7) .
C3 C4 C5 N1 -177.7(4) .
N2 N1 C5 C6 172.7(4) .
N2 N1 C5 C4 -9.5(7) .
C4 C5 C6 C1 -0.7(7) .
N1 C5 C6 C1 177.2(4) .
C2 C1 C6 C5 0.0(7) .
C7 C1 C6 C5 179.6(4) .
Dy1 O1 C7 O2 2.5(8) .
Dy1 O1 C7 C1 179.0(3) .
Dy1 O2 C7 O1 -148.8(4) 2_556
Dy1 O2 C7 C1 34.6(8) 2_556
C6 C1 C7 O1 -25.2(7) .
C2 C1 C7 O1 154.3(5) .
C6 C1 C7 O2 151.4(5) .
C2 C1 C7 O2 -29.1(7) .
N4 N3 C8 N6 -0.5(5) .
N4 N3 C8 N2 -179.8(4) .
N5 N6 C8 N3 0.5(5) .
N5 N6 C8 N2 179.7(5) .
N1 N2 C8 N3 -176.6(4) .
N1 N2 C8 N6 4.2(7) .
